data_7005474
loop_
_publ_author_name
'Dillinger, Sandra A. T.'
'Schmalle, Helmut W.'
'Fox, Thomas'
'Berke, Heinz'

_publ_section_title
;
 Developing iron nitrosyl complexes as NO donor prodrugs.
;
_journal_issue 32
_journal_name_full 'Dalton transactions (Cambridge, England : 2003)'
_journal_page_first 3562
_journal_page_last 3571
_journal_paper_doi 10.1039/b702461d
_journal_year 2007
_chemical_formula_moiety 'C8 H8 Fe2 N8 O4 S2'
_chemical_formula_sum 'C8 H8 Fe2 N8 O4 S2'
_chemical_formula_weight 456.06
_chemical_name_systematic
;
Bis[(\m-pyrimidine-2-thionate)dinitrosyl-iron]
;
_space_group_IT_number 2
_symmetry_cell_setting triclinic
_symmetry_space_group_name_Hall '-P 1'
_symmetry_space_group_name_H-M 'P -1'
_atom_sites_solution_hydrogens geom
_atom_sites_solution_primary direct
_atom_sites_solution_secondary difmap
_audit_creation_method SHELXL-97
_cell_angle_alpha 75.61(3)
_cell_angle_beta 80.83(3)
_cell_angle_gamma 85.15(3)
_cell_formula_units_Z 1
_cell_length_a 6.4219(13)
_cell_length_b 7.626(2)
_cell_length_c 8.345(2)
_cell_measurement_reflns_used 6822
_cell_measurement_temperature 183(2)
_cell_measurement_theta_max 30.3
_cell_measurement_theta_min 3.30
_cell_volume 390.37(17)
_computing_cell_refinement 'Stoe IPDS software'
_computing_data_collection 'Stoe IPDS software'
_computing_data_reduction 'XRED (Stoe & Cie, 1999)'
_computing_molecular_graphics 'PLATON, PLUTON (Spek, 1990, 2005)'
_computing_publication_material 'SHELXL-97 (Sheldrick, 1997)'
_computing_structure_refinement 'SHELXL-97 (Sheldrick, 1997)'
_computing_structure_solution 'SHELXS-97 (Sheldrick, 1990)'
_diffrn_ambient_temperature 183(2)
_diffrn_measured_fraction_theta_full 0.902
_diffrn_measured_fraction_theta_max 0.902
_diffrn_measurement_device_type 'Stoe IPDS diffractometer'
_diffrn_measurement_method '\f rotation scan'
_diffrn_radiation_monochromator graphite
_diffrn_radiation_source 'fine-focus sealed tube'
_diffrn_radiation_type MoK\a
_diffrn_radiation_wavelength 0.71073
_diffrn_reflns_av_R_equivalents 0.0355
_diffrn_reflns_av_sigmaI/netI 0.0204
_diffrn_reflns_limit_h_max 9
_diffrn_reflns_limit_h_min -8
_diffrn_reflns_limit_k_max 10
_diffrn_reflns_limit_k_min -10
_diffrn_reflns_limit_l_max 11
_diffrn_reflns_limit_l_min -11
_diffrn_reflns_number 6823
_diffrn_reflns_theta_full 30.33
_diffrn_reflns_theta_max 30.33
_diffrn_reflns_theta_min 3.28
_diffrn_standards_decay_% 0
_diffrn_standards_interval_count ' image'
_diffrn_standards_interval_time 3.8
_diffrn_standards_number '50 to 200'
_exptl_absorpt_coefficient_mu 2.159
_exptl_absorpt_correction_T_max 0.6845
_exptl_absorpt_correction_T_min 0.5542
_exptl_absorpt_correction_type numerical
_exptl_absorpt_process_details 'Coppens et al. 1965'
_exptl_crystal_colour 'red (opaque)'
_exptl_crystal_density_diffrn 1.940
_exptl_crystal_density_method 'not measured'
_exptl_crystal_description block
_exptl_crystal_F_000 228
_exptl_crystal_size_max 0.31
_exptl_crystal_size_mid 0.24
_exptl_crystal_size_min 0.19
_refine_diff_density_max 0.550
_refine_diff_density_min -1.091
_refine_diff_density_rms 0.119
_refine_ls_extinction_method none
_refine_ls_goodness_of_fit_ref 1.090
_refine_ls_hydrogen_treatment constr
_refine_ls_matrix_type full
_refine_ls_number_parameters 109
_refine_ls_number_reflns 2102
_refine_ls_number_restraints 0
_refine_ls_restrained_S_all 1.090
_refine_ls_R_factor_all 0.0387
_refine_ls_R_factor_gt 0.0319
_refine_ls_shift/su_max 0.000
_refine_ls_shift/su_mean 0.000
_refine_ls_structure_factor_coef Fsqd
_refine_ls_weighting_details 'w=1/[\s^2^(Fo^2^)+(0.0800P)^2^] where P=(Fo^2^+2Fc^2^)/3'
_refine_ls_weighting_scheme calc
_refine_ls_wR_factor_gt 0.1066
_refine_ls_wR_factor_ref 0.1106
_reflns_number_gt 1752
_reflns_number_total 2102
_reflns_threshold_expression >2sigma(I)
_cod_data_source_file b702461d.txt
_cod_data_source_block 9
_cod_database_code 7005474

loop_
_symmetry_equiv_pos_as_xyz
'x, y, z'
'-x, -y, -z'

loop_
_atom_site_label
_atom_site_type_symbol
_atom_site_fract_x
_atom_site_fract_y
_atom_site_fract_z
_atom_site_U_iso_or_equiv
_atom_site_adp_type
_atom_site_occupancy
_atom_site_calc_flag
_atom_site_refinement_flags
_atom_site_disorder_assembly
_atom_site_disorder_group
Fe1 Fe 0.06459(5) 0.00121(4) 0.64747(5) 0.01615(13) Uani 1 d . . .
S1 S 0.07603(9) -0.23830(8) 0.53007(8) 0.01885(16) Uani 1 d . . .
H1 H 0.2442 -0.3053 0.4853 0.023 Uiso 1 calc R . .
N1 N -0.1091(3) -0.0432(3) 0.8231(3) 0.0225(5) Uani 1 d . . .
N2 N 0.3149(3) 0.0368(3) 0.6604(3) 0.0233(5) Uani 1 d . . .
O1 O -0.2057(3) -0.0750(4) 0.9579(3) 0.0380(6) Uani 1 d . . .
O2 O 0.4788(3) 0.0559(4) 0.6940(4) 0.0414(6) Uani 1 d . . .
N3 N -0.0584(4) -0.4849(3) 0.7979(4) 0.0306(6) Uani 1 d . . .
N4 N -0.3098(4) -0.3806(3) 0.6088(3) 0.0260(5) Uani 1 d . . .
C1 C -0.1246(4) -0.3819(3) 0.6601(3) 0.0186(5) Uani 1 d . . .
C2 C -0.4452(4) -0.5008(4) 0.7085(4) 0.0290(6) Uani 1 d . . .
H2 H -0.5795 -0.5070 0.6768 0.035 Uiso 1 calc R . .
C3 C -0.3955(4) -0.6150(4) 0.8547(4) 0.0280(6) Uani 1 d . . .
H3 H -0.4923 -0.6992 0.9240 0.034 Uiso 1 calc R . .
C4 C -0.1982(5) -0.6013(4) 0.8959(4) 0.0327(7) Uani 1 d . . .
H4 H -0.1604 -0.6768 0.9970 0.039 Uiso 1 calc R . .

loop_
_atom_site_aniso_label
_atom_site_aniso_U_11
_atom_site_aniso_U_22
_atom_site_aniso_U_33
_atom_site_aniso_U_23
_atom_site_aniso_U_13
_atom_site_aniso_U_12
Fe1 0.01355(18) 0.01816(19) 0.0168(2) -0.00259(13) -0.00340(12) -0.00380(11)
S1 0.0153(3) 0.0165(3) 0.0240(4) -0.0033(2) -0.0028(2) -0.00104(19)
N1 0.0189(9) 0.0244(10) 0.0234(12) -0.0021(9) -0.0031(8) -0.0065(8)
N2 0.0170(9) 0.0264(11) 0.0267(13) -0.0040(9) -0.0048(8) -0.0054(8)
O1 0.0329(11) 0.0538(14) 0.0240(12) -0.0051(10) 0.0060(9) -0.0147(10)
O2 0.0204(9) 0.0587(15) 0.0496(16) -0.0141(12) -0.0124(9) -0.0103(9)
N3 0.0295(12) 0.0287(12) 0.0307(14) 0.0054(10) -0.0125(10) -0.0078(9)
N4 0.0209(10) 0.0265(11) 0.0292(14) 0.0001(9) -0.0071(9) -0.0065(8)
C1 0.0194(10) 0.0154(10) 0.0216(13) -0.0048(9) -0.0037(9) -0.0019(8)
C2 0.0222(12) 0.0296(14) 0.0348(17) -0.0043(12) -0.0042(10) -0.0090(10)
C3 0.0278(13) 0.0235(12) 0.0301(16) -0.0029(11) 0.0022(11) -0.0087(10)
C4 0.0384(15) 0.0282(14) 0.0285(17) 0.0053(12) -0.0099(12) -0.0110(12)

loop_
_atom_type_symbol
_atom_type_description
_atom_type_scat_dispersion_real
_atom_type_scat_dispersion_imag
_atom_type_scat_source
C C 0.0033 0.0016 'International Tables Vol C Tables 4.2.6.8 and 6.1.1.4'
H H 0.0000 0.0000 'International Tables Vol C Tables 4.2.6.8 and 6.1.1.4'
Fe Fe 0.3463 0.8444 'International Tables Vol C Tables 4.2.6.8 and 6.1.1.4'
N N 0.0061 0.0033 'International Tables Vol C Tables 4.2.6.8 and 6.1.1.4'
O O 0.0106 0.0060 'International Tables Vol C Tables 4.2.6.8 and 6.1.1.4'
S S 0.1246 0.1234 'International Tables Vol C Tables 4.2.6.8 and 6.1.1.4'

loop_
_geom_angle_atom_site_label_1
_geom_angle_atom_site_label_2
_geom_angle_atom_site_label_3
_geom_angle
_geom_angle_site_symmetry_1
_geom_angle_site_symmetry_3
_geom_angle_publ_flag
N1 Fe1 N2 118.80(12) . . yes
N1 Fe1 S1 106.69(8) . 2_556 yes
N2 Fe1 S1 110.75(9) . 2_556 yes
N1 Fe1 S1 107.16(9) . . yes
N2 Fe1 S1 106.72(9) . . yes
S1 Fe1 S1 105.99(3) 2_556 . yes
N1 Fe1 Fe1 118.93(8) . 2_556 yes
N2 Fe1 Fe1 122.22(9) . 2_556 yes
S1 Fe1 Fe1 53.17(3) 2_556 2_556 yes
S1 Fe1 Fe1 52.82(3) . 2_556 yes
C1 S1 Fe1 111.64(8) . 2_556 yes
C1 S1 Fe1 104.51(9) . . yes
Fe1 S1 Fe1 74.01(3) 2_556 . yes
C1 S1 H1 119.2 . . yes
Fe1 S1 H1 119.2 2_556 . yes
Fe1 S1 H1 119.2 . . yes
O1 N1 Fe1 170.2(2) . . yes
O2 N2 Fe1 170.1(3) . . yes
C1 N3 C4 115.2(2) . . yes
C1 N4 C2 115.3(2) . . yes
N4 C1 N3 128.1(2) . . yes
N4 C1 S1 119.3(2) . . yes
N3 C1 S1 112.55(18) . . yes
N4 C2 C3 122.3(3) . . yes
N4 C2 H2 118.9 . . yes
C3 C2 H2 118.9 . . yes
C2 C3 C4 117.0(3) . . yes
C2 C3 H3 121.5 . . yes
C4 C3 H3 121.5 . . yes
N3 C4 C3 122.2(3) . . yes
N3 C4 H4 118.9 . . yes
C3 C4 H4 118.9 . . yes

loop_
_geom_bond_atom_site_label_1
_geom_bond_atom_site_label_2
_geom_bond_distance
_geom_bond_site_symmetry_2
_geom_bond_publ_flag
Fe1 N1 1.674(2) . yes
Fe1 N2 1.677(2) . yes
Fe1 S1 2.2578(11) 2_556 yes
Fe1 S1 2.2684(10) . yes
Fe1 Fe1 2.7242(10) 2_556 yes
S1 C1 1.800(3) . yes
S1 Fe1 2.2578(11) 2_556 yes
S1 H1 1.2000 . yes
N1 O1 1.173(3) . yes
N2 O2 1.161(3) . yes
N3 C1 1.330(4) . yes
N3 C4 1.343(4) . yes
N4 C1 1.325(3) . yes
N4 C2 1.347(3) . yes
C2 C3 1.377(4) . yes
C2 H2 0.9500 . yes
C3 C4 1.383(4) . yes
C3 H3 0.9500 . yes
C4 H4 0.9500 . yes

loop_
_geom_torsion_atom_site_label_1
_geom_torsion_atom_site_label_2
_geom_torsion_atom_site_label_3
_geom_torsion_atom_site_label_4
_geom_torsion
_geom_torsion_site_symmetry_1
_geom_torsion_site_symmetry_2
_geom_torsion_site_symmetry_3
_geom_torsion_site_symmetry_4
_geom_torsion_publ_flag
N1 Fe1 S1 C1 4.86(12) . . . . yes
N2 Fe1 S1 C1 133.11(12) . . . . yes
S1 Fe1 S1 C1 -108.79(9) 2_556 . . . yes
Fe1 Fe1 S1 C1 -108.79(9) 2_556 . . . yes
N1 Fe1 S1 Fe1 113.65(8) . . . 2_556 yes
N2 Fe1 S1 Fe1 -118.09(9) . . . 2_556 yes
S1 Fe1 S1 Fe1 0.0 2_556 . . 2_556 yes
C2 N4 C1 N3 -1.0(5) . . . . yes
C2 N4 C1 S1 175.7(2) . . . . yes
C4 N3 C1 N4 0.0(5) . . . . yes
C4 N3 C1 S1 -176.9(2) . . . . yes
Fe1 S1 C1 N4 23.1(3) 2_556 . . . yes
Fe1 S1 C1 N4 101.4(2) . . . . yes
Fe1 S1 C1 N3 -159.6(2) 2_556 . . . yes
Fe1 S1 C1 N3 -81.4(2) . . . . yes
C1 N4 C2 C3 1.0(5) . . . . yes
N4 C2 C3 C4 0.0(5) . . . . yes
C1 N3 C4 C3 1.1(5) . . . . yes
C2 C3 C4 N3 -1.1(5) . . . . yes
